data_7061111
loop_
_publ_author_name
'Todorova, Stanislava E.'
'Rusew, Rusi I.'
'Petkova, Zhanina S.'
'Shivachev, Boris L.'
'Nikolova, Rositsa P.'
'Kurteva, Vanya B.'

_publ_section_title
;
 Acylpyrazolones possessing a heterocyclic moiety in the acyl fragment:
 intramolecular vs. intermolecular zwitterionic structures
;
_journal_issue 3
_journal_name_full 'New Journal of Chemistry'
_journal_page_first 1080
_journal_page_last 1086
_journal_paper_doi 10.1039/D1NJ05458A
_journal_volume 46
_journal_year 2022
_chemical_formula_moiety 'C16 H19 N3 O2'
_chemical_formula_sum 'C16 H19 N3 O2'
_chemical_formula_weight 285.34
_space_group_crystal_system monoclinic
_space_group_IT_number 14
_space_group_name_Hall '-P 2yn'
_space_group_name_H-M_alt 'P 1 21/n 1'
_atom_sites_solution_hydrogens mixed
_atom_sites_solution_primary dual
_audit_creation_date 2021-10-14
_audit_creation_method
;
Olex2 1.5
(compiled 2021.08.20 svn.r13c46975 for OlexSys, GUI svn.r6405)
;
_audit_update_record
;
2021-11-02 deposited with the CCDC.	2021-12-02 downloaded from the CCDC.
;
_cell_angle_alpha 90
_cell_angle_beta 101.3400(10)
_cell_angle_gamma 90
_cell_formula_units_Z 4
_cell_length_a 11.3849(4)
_cell_length_b 9.9562(4)
_cell_length_c 13.2945(5)
_cell_measurement_reflns_used 9934
_cell_measurement_temperature 290
_cell_measurement_theta_max 26.112
_cell_measurement_theta_min 2.741
_cell_volume 1477.52(10)
_computing_cell_refinement 'SAINT V8.40A (Bruker, 2019)'
_computing_data_reduction 'SAINT V8.40A (Bruker, 2019)'
_computing_molecular_graphics 'Olex2 1.5 (Dolomanov et al., 2009)'
_computing_publication_material 'Olex2 1.5 (Dolomanov et al., 2009)'
_computing_structure_refinement 'XL  (Sheldrick, 2008)'
_computing_structure_solution 'SHELXT 2014/5 (Sheldrick, 2014)'
_diffrn_ambient_temperature 290
_diffrn_measured_fraction_theta_full 0.982
_diffrn_measured_fraction_theta_max 0.984
_diffrn_measurement_device_type 'Bruker APEX-II CCD'
_diffrn_measurement_method '\f and \w scans'
_diffrn_radiation_type MoK\a
_diffrn_radiation_wavelength 0.71073
_diffrn_reflns_av_R_equivalents 0.0531
_diffrn_reflns_av_unetI/netI 0.0275
_diffrn_reflns_Laue_measured_fraction_full 0.982
_diffrn_reflns_Laue_measured_fraction_max 0.984
_diffrn_reflns_limit_h_max 14
_diffrn_reflns_limit_h_min -14
_diffrn_reflns_limit_k_max 12
_diffrn_reflns_limit_k_min -12
_diffrn_reflns_limit_l_max 16
_diffrn_reflns_limit_l_min -16
_diffrn_reflns_number 25571
_diffrn_reflns_point_group_measured_fraction_full 0.982
_diffrn_reflns_point_group_measured_fraction_max 0.984
_diffrn_reflns_theta_full 25.242
_diffrn_reflns_theta_max 26.167
_diffrn_reflns_theta_min 2.741
_diffrn_source_current 1.4
_diffrn_source_power 0.07
_diffrn_source_voltage 50.0
_diffrn_standards_number 0
_exptl_absorpt_coefficient_mu 0.087
_exptl_absorpt_correction_T_max 0.7453
_exptl_absorpt_correction_T_min 0.6180
_exptl_absorpt_correction_type multi-scan
_exptl_absorpt_process_details
;
SADABS-2016/2 (Bruker,2016/2) was used for absorption correction.
wR2(int) was 0.1080 before and 0.0667 after correction.
The Ratio of minimum to maximum transmission is 0.8292.
The \l/2 correction factor is Not present.
;
_exptl_crystal_colour colourless
_exptl_crystal_colour_primary colourless
_exptl_crystal_density_diffrn 1.283
_exptl_crystal_description block
_exptl_crystal_F_000 608
_exptl_crystal_size_max 0.5
_exptl_crystal_size_mid 0.4
_exptl_crystal_size_min 0.3
_refine_diff_density_max 0.366
_refine_diff_density_min -0.191
_refine_diff_density_rms 0.036
_refine_ls_extinction_method none
_refine_ls_goodness_of_fit_ref 1.065
_refine_ls_hydrogen_treatment mixed
_refine_ls_matrix_type full
_refine_ls_number_parameters 195
_refine_ls_number_reflns 2916
_refine_ls_number_restraints 0
_refine_ls_restrained_S_all 1.065
_refine_ls_R_factor_all 0.0556
_refine_ls_R_factor_gt 0.0475
_refine_ls_shift/su_max 0.000
_refine_ls_shift/su_mean 0.000
_refine_ls_structure_factor_coef Fsqd
_refine_ls_weighting_details 'w=1/[\s^2^(Fo^2^)+(0.0582P)^2^+0.5756P] where P=(Fo^2^+2Fc^2^)/3'
_refine_ls_weighting_scheme calc
_refine_ls_wR_factor_gt 0.1218
_refine_ls_wR_factor_ref 0.1294
_reflns_Friedel_coverage 0.000
_reflns_number_gt 2508
_reflns_number_total 2916
_reflns_threshold_expression 'I > 2\s(I)'
_cod_data_source_file d1nj05458a2.cif
_cod_data_source_block mo_b_0130_0m
_cod_depositor_comments 'Adding full bibliography for 7061108--7061121.cif.'
_cod_database_code 7061111
_shelx_shelxl_version_number 2018/3
_shelx_space_group_comment
;
The symmetry employed for this shelxl refinement is uniquely defined
by the following loop, which should always be used as a source of
symmetry information in preference to the above space-group names.
They are only intended as comments.
;
_shelx_estimated_absorpt_t_max 0.975
_shelx_estimated_absorpt_t_min 0.958
_olex2_refinement_description
;
1. Fixed Uiso
 At 1.2 times of:
  All C(H) groups, All C(H,H) groups
 At 1.5 times of:
  All C(H,H,H) groups
2.a Secondary CH2 refined with riding coordinates:
 C12(H12A,H12B), C13(H13A,H13B), C16(H16A,H16B), C15(H15A,H15B), C14(H14A,H14B)
2.b Aromatic/amide H refined with riding coordinates:
 C10(H10), C9(H9), C6(H6), C8(H8), C7(H7)
2.c Idealised Me refined as rotating group:
 C4(H4A,H4B,H4C)
;
_olex2_submission_special_instructions 'No special instructions were received'

loop_
_space_group_symop_operation_xyz
'x, y, z'
'-x+1/2, y+1/2, -z+1/2'
'-x, -y, -z'
'x-1/2, -y-1/2, z-1/2'

loop_
_atom_site_label
_atom_site_type_symbol
_atom_site_fract_x
_atom_site_fract_y
_atom_site_fract_z
_atom_site_U_iso_or_equiv
_atom_site_adp_type
_atom_site_occupancy
_atom_site_site_symmetry_order
_atom_site_calc_flag
_atom_site_refinement_flags_posn
_atom_site_refinement_flags_adp
_atom_site_refinement_flags_occupancy
_atom_site_disorder_assembly
_atom_site_disorder_group
O1 O 0.58676(9) 0.25126(10) 0.63262(9) 0.0381(3) Uani 1 1 d . . . . .
O11 O 0.64334(10) 0.67644(12) 0.70536(12) 0.0533(4) Uani 1 1 d . . . . .
N1 N 0.39005(11) 0.32911(12) 0.59411(10) 0.0345(3) Uani 1 1 d . . . . .
N2 N 0.32637(11) 0.44855(12) 0.59613(11) 0.0372(3) Uani 1 1 d . . . . .
N3 N 0.85740(11) 0.56181(13) 0.71311(10) 0.0340(3) Uani 1 1 d . . . . .
C2 C 0.52586(12) 0.48618(15) 0.64714(11) 0.0314(3) Uani 1 1 d . . . . .
C1 C 0.51252(12) 0.34617(15) 0.62547(11) 0.0301(3) Uani 1 1 d . . . . .
C5 C 0.32530(13) 0.20843(15) 0.57136(11) 0.0332(3) Uani 1 1 d . . . . .
C3 C 0.40781(13) 0.53993(15) 0.62658(12) 0.0334(3) Uani 1 1 d . . . . .
C11 C 0.63531(13) 0.55661(15) 0.68223(12) 0.0355(3) Uani 1 1 d . . . . .
C10 C 0.36229(15) 0.11094(16) 0.51046(12) 0.0402(4) Uani 1 1 d . . . . .
H10 H 0.431790 0.123323 0.484711 0.048 Uiso 1 1 calc R U . . .
C12 C 0.74969(13) 0.47457(16) 0.69291(14) 0.0405(4) Uani 1 1 d . . . . .
H12A H 0.753594 0.411046 0.748789 0.049 Uiso 1 1 calc R U . . .
H12B H 0.748455 0.423974 0.630356 0.049 Uiso 1 1 calc R U . . .
C13 C 0.97136(14) 0.48148(17) 0.74403(16) 0.0480(4) Uani 1 1 d . . . . .
H13A H 1.009165 0.501200 0.814415 0.058 Uiso 1 1 calc R U . . .
H13B H 0.954382 0.386021 0.738123 0.058 Uiso 1 1 calc R U . . .
C9 C 0.29558(18) -0.00509(18) 0.48794(15) 0.0513(5) Uani 1 1 d . . . . .
H9 H 0.321002 -0.071416 0.447833 0.062 Uiso 1 1 calc R U . . .
C6 C 0.22105(16) 0.19010(18) 0.60887(15) 0.0487(4) Uani 1 1 d . . . . .
H6 H 0.195859 0.255395 0.649960 0.058 Uiso 1 1 calc R U . . .
C4 C 0.37069(15) 0.68301(16) 0.63121(16) 0.0485(4) Uani 1 1 d . . . . .
H4A H 0.402344 0.734423 0.581531 0.073 Uiso 1 1 calc R U . . .
H4B H 0.400991 0.718081 0.698579 0.073 Uiso 1 1 calc R U . . .
H4C H 0.284842 0.688684 0.616497 0.073 Uiso 1 1 calc R U . . .
C16 C 0.87275(16) 0.6469(2) 0.62335(14) 0.0495(4) Uani 1 1 d . . . . .
H16A H 0.835248 0.605000 0.559176 0.059 Uiso 1 1 calc R U . . .
H16B H 0.838079 0.735267 0.627307 0.059 Uiso 1 1 calc R U . . .
C8 C 0.19174(19) -0.02286(19) 0.52460(19) 0.0636(6) Uani 1 1 d . . . . .
H8 H 0.146642 -0.100592 0.508591 0.076 Uiso 1 1 calc R U . . .
C7 C 0.15480(18) 0.0739(2) 0.5847(2) 0.0670(6) Uani 1 1 d . . . . .
H7 H 0.084643 0.061488 0.609426 0.080 Uiso 1 1 calc R U . . .
C15 C 1.0059(2) 0.6560(3) 0.6320(2) 0.0718(6) Uani 1 1 d . . . . .
H15A H 1.026249 0.672203 0.565489 0.086 Uiso 1 1 calc R U . . .
H15B H 1.039534 0.727355 0.678563 0.086 Uiso 1 1 calc R U . . .
C14 C 1.0502(2) 0.5217(3) 0.6732(2) 0.0886(9) Uani 1 1 d . . . . .
H14A H 1.045361 0.457028 0.617936 0.106 Uiso 1 1 calc R U . . .
H14B H 1.132799 0.527599 0.709350 0.106 Uiso 1 1 calc R U . . .
H3 H 0.8546(18) 0.623(2) 0.7620(16) 0.055(6) Uiso 1 1 d . . . . .

loop_
_atom_site_aniso_label
_atom_site_aniso_U_11
_atom_site_aniso_U_22
_atom_site_aniso_U_33
_atom_site_aniso_U_23
_atom_site_aniso_U_13
_atom_site_aniso_U_12
O1 0.0306(5) 0.0288(5) 0.0518(6) 0.0000(5) 0.0008(4) 0.0044(4)
O11 0.0344(6) 0.0326(7) 0.0895(10) -0.0171(6) 0.0041(6) -0.0023(5)
N1 0.0258(6) 0.0272(6) 0.0485(7) -0.0030(5) 0.0026(5) 0.0003(5)
N2 0.0278(6) 0.0294(7) 0.0536(8) -0.0025(6) 0.0058(5) 0.0030(5)
N3 0.0259(6) 0.0279(6) 0.0450(7) 0.0006(6) -0.0011(5) 0.0005(5)
C2 0.0268(7) 0.0290(7) 0.0372(7) -0.0005(6) 0.0036(6) 0.0002(5)
C1 0.0261(7) 0.0297(7) 0.0330(7) 0.0012(6) 0.0022(5) -0.0003(5)
C5 0.0292(7) 0.0283(7) 0.0391(8) 0.0021(6) -0.0007(6) -0.0010(6)
C3 0.0285(7) 0.0300(7) 0.0418(8) -0.0017(6) 0.0070(6) 0.0003(6)
C11 0.0301(8) 0.0297(8) 0.0449(8) -0.0029(6) 0.0033(6) -0.0008(6)
C10 0.0384(8) 0.0351(8) 0.0447(8) -0.0015(7) 0.0024(7) 0.0004(7)
C12 0.0277(8) 0.0294(8) 0.0607(10) -0.0021(7) -0.0004(7) -0.0028(6)
C13 0.0287(8) 0.0356(8) 0.0734(12) 0.0015(8) -0.0052(7) 0.0055(6)
C9 0.0552(11) 0.0340(9) 0.0580(11) -0.0064(8) -0.0053(8) -0.0002(8)
C6 0.0410(9) 0.0398(9) 0.0681(11) 0.0003(8) 0.0178(8) -0.0024(7)
C4 0.0359(9) 0.0321(9) 0.0782(13) -0.0047(8) 0.0127(8) 0.0035(7)
C16 0.0459(10) 0.0494(10) 0.0509(10) 0.0117(8) 0.0036(8) -0.0020(8)
C8 0.0502(11) 0.0356(10) 0.0981(16) -0.0008(10) -0.0021(11) -0.0137(8)
C7 0.0441(11) 0.0507(12) 0.1091(18) 0.0051(12) 0.0220(11) -0.0130(9)
C15 0.0570(13) 0.0874(17) 0.0766(14) 0.0103(13) 0.0266(11) -0.0084(12)
C14 0.0598(14) 0.110(2) 0.1032(19) 0.0165(17) 0.0352(13) 0.0313(15)

loop_
_atom_type_symbol
_atom_type_description
_atom_type_scat_dispersion_real
_atom_type_scat_dispersion_imag
_atom_type_scat_source
C C 0.0033 0.0016 'International Tables Vol C Tables 4.2.6.8 and 6.1.1.4'
H H 0.0000 0.0000 'International Tables Vol C Tables 4.2.6.8 and 6.1.1.4'
N N 0.0061 0.0033 'International Tables Vol C Tables 4.2.6.8 and 6.1.1.4'
O O 0.0106 0.0060 'International Tables Vol C Tables 4.2.6.8 and 6.1.1.4'

loop_
_geom_angle_atom_site_label_1
_geom_angle_atom_site_label_2
_geom_angle_atom_site_label_3
_geom_angle
_geom_angle_site_symmetry_1
_geom_angle_site_symmetry_3
_geom_angle_publ_flag
N2 N1 C5 118.57(11) . . ?
C1 N1 N2 112.69(12) . . ?
C1 N1 C5 128.42(12) . . ?
C3 N2 N1 105.06(12) . . ?
C12 N3 C13 111.99(12) . . ?
C12 N3 C16 114.06(13) . . ?
C12 N3 H3 112.6(13) . . ?
C13 N3 H3 108.3(13) . . ?
C16 N3 C13 106.68(13) . . ?
C16 N3 H3 102.5(13) . . ?
C1 C2 C11 126.76(13) . . ?
C3 C2 C1 105.67(12) . . ?
C3 C2 C11 127.58(14) . . ?
O1 C1 N1 123.50(13) . . ?
O1 C1 C2 132.49(13) . . ?
N1 C1 C2 103.98(12) . . ?
C10 C5 N1 121.15(14) . . ?
C10 C5 C6 119.95(15) . . ?
C6 C5 N1 118.87(14) . . ?
N2 C3 C2 112.59(13) . . ?
N2 C3 C4 119.28(14) . . ?
C2 C3 C4 128.06(14) . . ?
O11 C11 C2 125.14(14) . . ?
O11 C11 C12 118.51(13) . . ?
C2 C11 C12 116.35(13) . . ?
C5 C10 H10 120.1 . . ?
C5 C10 C9 119.74(16) . . ?
C9 C10 H10 120.1 . . ?
N3 C12 C11 111.40(12) . . ?
N3 C12 H12A 109.3 . . ?
N3 C12 H12B 109.3 . . ?
C11 C12 H12A 109.3 . . ?
C11 C12 H12B 109.3 . . ?
H12A C12 H12B 108.0 . . ?
N3 C13 H13A 110.5 . . ?
N3 C13 H13B 110.5 . . ?
H13A C13 H13B 108.7 . . ?
C14 C13 N3 106.25(16) . . ?
C14 C13 H13A 110.5 . . ?
C14 C13 H13B 110.5 . . ?
C10 C9 H9 119.9 . . ?
C8 C9 C10 120.29(18) . . ?
C8 C9 H9 119.9 . . ?
C5 C6 H6 120.3 . . ?
C7 C6 C5 119.50(18) . . ?
C7 C6 H6 120.3 . . ?
C3 C4 H4A 109.5 . . ?
C3 C4 H4B 109.5 . . ?
C3 C4 H4C 109.5 . . ?
H4A C4 H4B 109.5 . . ?
H4A C4 H4C 109.5 . . ?
H4B C4 H4C 109.5 . . ?
N3 C16 H16A 110.9 . . ?
N3 C16 H16B 110.9 . . ?
H16A C16 H16B 108.9 . . ?
C15 C16 N3 104.32(15) . . ?
C15 C16 H16A 110.9 . . ?
C15 C16 H16B 110.9 . . ?
C9 C8 H8 120.0 . . ?
C7 C8 C9 119.99(17) . . ?
C7 C8 H8 120.0 . . ?
C6 C7 H7 119.7 . . ?
C8 C7 C6 120.52(19) . . ?
C8 C7 H7 119.7 . . ?
C16 C15 H15A 111.0 . . ?
C16 C15 H15B 111.0 . . ?
H15A C15 H15B 109.0 . . ?
C14 C15 C16 103.68(19) . . ?
C14 C15 H15A 111.0 . . ?
C14 C15 H15B 111.0 . . ?
C13 C14 C15 105.81(18) . . ?
C13 C14 H14A 110.6 . . ?
C13 C14 H14B 110.6 . . ?
C15 C14 H14A 110.6 . . ?
C15 C14 H14B 110.6 . . ?
H14A C14 H14B 108.7 . . ?

loop_
_geom_bond_atom_site_label_1
_geom_bond_atom_site_label_2
_geom_bond_distance
_geom_bond_site_symmetry_2
_geom_bond_publ_flag
O1 C1 1.2589(17) . ?
O11 C11 1.2310(19) . ?
N1 N2 1.3957(17) . ?
N1 C1 1.3850(18) . ?
N1 C5 1.4110(19) . ?
N2 C3 1.3053(19) . ?
N3 C12 1.4835(19) . ?
N3 C13 1.5107(19) . ?
N3 C16 1.501(2) . ?
N3 H3 0.90(2) . ?
C2 C1 1.426(2) . ?
C2 C3 1.422(2) . ?
C2 C11 1.426(2) . ?
C5 C10 1.382(2) . ?
C5 C6 1.387(2) . ?
C3 C4 1.491(2) . ?
C11 C12 1.520(2) . ?
C10 H10 0.9300 . ?
C10 C9 1.383(2) . ?
C12 H12A 0.9700 . ?
C12 H12B 0.9700 . ?
C13 H13A 0.9700 . ?
C13 H13B 0.9700 . ?
C13 C14 1.479(3) . ?
C9 H9 0.9300 . ?
C9 C8 1.376(3) . ?
C6 H6 0.9300 . ?
C6 C7 1.384(3) . ?
C4 H4A 0.9600 . ?
C4 H4B 0.9600 . ?
C4 H4C 0.9600 . ?
C16 H16A 0.9700 . ?
C16 H16B 0.9700 . ?
C16 C15 1.501(3) . ?
C8 H8 0.9300 . ?
C8 C7 1.370(3) . ?
C7 H7 0.9300 . ?
C15 H15A 0.9700 . ?
C15 H15B 0.9700 . ?
C15 C14 1.495(4) . ?
C14 H14A 0.9700 . ?
C14 H14B 0.9700 . ?

loop_
_geom_hbond_atom_site_label_D
_geom_hbond_atom_site_label_H
_geom_hbond_atom_site_label_A
_geom_hbond_distance_DH
_geom_hbond_distance_HA
_geom_hbond_distance_DA
_geom_hbond_angle_DHA
_geom_hbond_site_symmetry_A
_geom_hbond_publ_flag
C12 H12A O11 0.97 2.63 3.3875(19) 135.0 2_646 yes
C13 H13B O11 0.97 2.55 3.424(2) 150.5 2_646 yes
C16 H16A N2 0.97 2.54 3.458(2) 158.3 3_666 yes
N3 H3 O1 0.90(2) 1.91(2) 2.7669(17) 158.0(19) 2_656 yes

loop_
_geom_torsion_atom_site_label_1
_geom_torsion_atom_site_label_2
_geom_torsion_atom_site_label_3
_geom_torsion_atom_site_label_4
_geom_torsion
_geom_torsion_site_symmetry_1
_geom_torsion_site_symmetry_2
_geom_torsion_site_symmetry_3
_geom_torsion_site_symmetry_4
_geom_torsion_publ_flag
O11 C11 C12 N3 -10.3(2) . . . . ?
N1 N2 C3 C2 -0.93(17) . . . . ?
N1 N2 C3 C4 176.26(14) . . . . ?
N1 C5 C10 C9 -178.74(14) . . . . ?
N1 C5 C6 C7 178.14(17) . . . . ?
N2 N1 C1 O1 177.75(13) . . . . ?
N2 N1 C1 C2 -0.80(16) . . . . ?
N2 N1 C5 C10 140.71(15) . . . . ?
N2 N1 C5 C6 -37.5(2) . . . . ?
N3 C13 C14 C15 21.5(3) . . . . ?
N3 C16 C15 C14 35.0(2) . . . . ?
C2 C11 C12 N3 170.65(13) . . . . ?
C1 N1 N2 C3 1.09(17) . . . . ?
C1 N1 C5 C10 -46.2(2) . . . . ?
C1 N1 C5 C6 135.57(17) . . . . ?
C1 C2 C3 N2 0.47(17) . . . . ?
C1 C2 C3 C4 -176.42(16) . . . . ?
C1 C2 C11 O11 -176.01(16) . . . . ?
C1 C2 C11 C12 3.0(2) . . . . ?
C5 N1 N2 C3 175.19(13) . . . . ?
C5 N1 C1 O1 4.4(2) . . . . ?
C5 N1 C1 C2 -174.18(14) . . . . ?
C5 C10 C9 C8 1.0(3) . . . . ?
C5 C6 C7 C8 0.3(3) . . . . ?
C3 C2 C1 O1 -178.14(16) . . . . ?
C3 C2 C1 N1 0.21(15) . . . . ?
C3 C2 C11 O11 3.9(3) . . . . ?
C3 C2 C11 C12 -177.11(15) . . . . ?
C11 C2 C1 O1 1.8(3) . . . . ?
C11 C2 C1 N1 -179.85(14) . . . . ?
C11 C2 C3 N2 -179.47(15) . . . . ?
C11 C2 C3 C4 3.6(3) . . . . ?
C10 C5 C6 C7 -0.1(3) . . . . ?
C10 C9 C8 C7 -0.8(3) . . . . ?
C12 N3 C13 C14 125.92(19) . . . . ?
C12 N3 C16 C15 -146.21(16) . . . . ?
C13 N3 C12 C11 168.99(14) . . . . ?
C13 N3 C16 C15 -22.0(2) . . . . ?
C9 C8 C7 C6 0.1(4) . . . . ?
C6 C5 C10 C9 -0.6(2) . . . . ?
C16 N3 C12 C11 -69.72(18) . . . . ?
C16 N3 C13 C14 0.5(2) . . . . ?
C16 C15 C14 C13 -35.3(3) . . . . ?
